data_7001284
loop_
_publ_author_name
'Janiak, Christoph'
'Chamayou, Anne-Christine'
'Royhan Uddin, A. K. M.'
'Uddin, Mohammad'
'Hagen, Karl S.'
'Enamullah, Mohammed'

_publ_section_title
;
 Polymorphs, enantiomorphs, chirality and helicity in
 [Rh{N,O}(\h4-cod)] complexes with {N,O} = salicylaldiminato Schiff
 base or aminocarboxylato ligands
;
_journal_issue 19
_journal_name_full 'Dalton Transactions'
_journal_page_first 3698
_journal_page_last 3709
_journal_paper_doi 10.1039/b820072f
_journal_year 2009
_chemical_absolute_configuration ad
_chemical_formula_moiety 'C26 H26 N O Rh'
_chemical_formula_sum 'C26 H26 N O Rh'
_chemical_formula_weight 471.39
_chemical_name_systematic
;
(\h^4^-cycloocta-1,5-diene){N-(o-tolyl)-2-oxo-1-naphthaldiminato
-K^2^N,O}rhodium(I)
;
_space_group_IT_number 9
_symmetry_cell_setting monoclinic
_symmetry_space_group_name_Hall 'C -2yc'
_symmetry_space_group_name_H-M 'C 1 c 1'
_atom_sites_solution_hydrogens geom
_atom_sites_solution_primary direct
_atom_sites_solution_secondary difmap
_audit_creation_method SHELXL-97
_cell_angle_alpha 90.00
_cell_angle_beta 102.288(3)
_cell_angle_gamma 90.00
_cell_formula_units_Z 4
_cell_length_a 16.254(3)
_cell_length_b 11.992(3)
_cell_length_c 10.771(2)
_cell_measurement_reflns_used 2748
_cell_measurement_temperature 203(2)
_cell_measurement_theta_max 22.797
_cell_measurement_theta_min 2.687
_cell_volume 2051.4(7)
_computing_cell_refinement 'SAINT (Bruker, 2006)'
_computing_data_collection 'APEX2 (Bruker, 2006)'
_computing_data_reduction SAINT
_computing_molecular_graphics 'DIAMOND (crystal Impact, 2006)'
_computing_structure_refinement 'SHELXL-97 (Sheldrick, 1997)'
_computing_structure_solution 'SHELXS-97 (Sheldrick, 1997)'
_diffrn_ambient_temperature 203(2)
_diffrn_measured_fraction_theta_full 0.999
_diffrn_measured_fraction_theta_max 0.999
_diffrn_measurement_device_type 'Bruker APEX2 CCD area detector'
_diffrn_measurement_method '\w scans'
_diffrn_radiation_monochromator graphite
_diffrn_radiation_source 'fine-focus sealed tube'
_diffrn_radiation_type MoK\a
_diffrn_radiation_wavelength 0.71073
_diffrn_reflns_av_R_equivalents 0.0335
_diffrn_reflns_av_sigmaI/netI 0.0540
_diffrn_reflns_limit_h_max 19
_diffrn_reflns_limit_h_min -19
_diffrn_reflns_limit_k_max 14
_diffrn_reflns_limit_k_min -14
_diffrn_reflns_limit_l_max 13
_diffrn_reflns_limit_l_min -13
_diffrn_reflns_number 7908
_diffrn_reflns_theta_full 25.85
_diffrn_reflns_theta_max 25.85
_diffrn_reflns_theta_min 2.13
_exptl_absorpt_coefficient_mu 0.850
_exptl_absorpt_correction_T_max 0.9123
_exptl_absorpt_correction_T_min 0.7553
_exptl_absorpt_correction_type multi-scan
_exptl_absorpt_process_details '(<i>SADABS</i>; Sheldrick, 1996)'
_exptl_crystal_colour yellow-orange
_exptl_crystal_density_diffrn 1.526
_exptl_crystal_density_method 'not measured'
_exptl_crystal_description needle
_exptl_crystal_F_000 968
_exptl_crystal_size_max 0.35
_exptl_crystal_size_mid 0.26
_exptl_crystal_size_min 0.11
_refine_diff_density_max 1.616
_refine_diff_density_min -0.572
_refine_diff_density_rms 0.092
_refine_ls_abs_structure_details 'Flack H D (1983), Acta Cryst. A39, 876-881'
_refine_ls_abs_structure_Flack 0.13(5)
_refine_ls_extinction_method none
_refine_ls_goodness_of_fit_ref 1.004
_refine_ls_hydrogen_treatment constr
_refine_ls_matrix_type full
_refine_ls_number_parameters 263
_refine_ls_number_reflns 3912
_refine_ls_number_restraints 2
_refine_ls_restrained_S_all 1.004
_refine_ls_R_factor_all 0.0609
_refine_ls_R_factor_gt 0.0425
_refine_ls_shift/su_max 0.001
_refine_ls_shift/su_mean 0.000
_refine_ls_structure_factor_coef Fsqd
_refine_ls_weighting_details 'calc w=1/[\s^2^(Fo^2^)+(0.0604P)^2^+0.0000P] where P=(Fo^2^+2Fc^2^)/3'
_refine_ls_weighting_scheme calc
_refine_ls_wR_factor_gt 0.0959
_refine_ls_wR_factor_ref 0.1045
_reflns_number_gt 3200
_reflns_number_total 3912
_reflns_threshold_expression >2sigma(I)
_cod_data_source_file B820072f.txt
_cod_data_source_block enamjm
_cod_depositor_comments
;
The following automatic conversions were performed:
'_symmetry_cell_setting' value 'Monoclinic' changed to 'monoclinic'
according to '/home/saulius/struct/CIF-dictionaries/cif_core.dic'
dictionary named 'cif_core.dic' version 2.4.1 from
2010-06-29.

'_exptl_absorpt_correction_type' value 'Multi-scan' changed
to 'multi-scan' according to
'/home/saulius/struct/CIF-dictionaries/cif_core.dic' dictionary named
'cif_core.dic' version 2.4.1 from 2010-06-29.

Automatic conversion script
Id: cif_fix_enum 1527 2010-12-29 10:47:43Z saulius 
;
_cod_original_sg_symbol_H-M Cc
_cod_database_code 7001284

loop_
_symmetry_equiv_pos_as_xyz
'x, y, z'
'x, -y, z+1/2'
'x+1/2, y+1/2, z'
'x+1/2, -y+1/2, z+1/2'

loop_
_atom_site_label
_atom_site_type_symbol
_atom_site_fract_x
_atom_site_fract_y
_atom_site_fract_z
_atom_site_U_iso_or_equiv
_atom_site_adp_type
_atom_site_occupancy
_atom_site_symmetry_multiplicity
_atom_site_calc_flag
_atom_site_refinement_flags
_atom_site_disorder_assembly
_atom_site_disorder_group
Rh Rh 0.10069(5) 0.59506(3) 0.49821(5) 0.03875(14) Uani 1 1 d . . .
O O 0.1733(3) 0.4554(4) 0.5223(5) 0.0533(12) Uani 1 1 d . . .
N N 0.1831(3) 0.6654(4) 0.6489(5) 0.0422(12) Uani 1 1 d . . .
C1 C 0.2326(5) 0.4289(5) 0.6159(7) 0.0465(16) Uani 1 1 d . . .
C2 C 0.2649(5) 0.3167(6) 0.6156(7) 0.0550(18) Uani 1 1 d . . .
H2 H 0.2390 0.2667 0.5520 0.066 Uiso 1 1 calc R . .
C3 C 0.3307(5) 0.2826(6) 0.7038(7) 0.0567(18) Uani 1 1 d . . .
H3 H 0.3504 0.2094 0.6990 0.068 Uiso 1 1 calc R . .
C4 C 0.3718(4) 0.3514(6) 0.8036(7) 0.0507(17) Uani 1 1 d . . .
C5 C 0.3411(4) 0.4609(6) 0.8113(6) 0.0452(15) Uani 1 1 d . . .
C6 C 0.2711(4) 0.5008(5) 0.7144(6) 0.0417(14) Uani 1 1 d . . .
C7 C 0.2468(4) 0.6136(5) 0.7207(6) 0.0422(14) Uani 1 1 d . . .
H7 H 0.2806 0.6569 0.7845 0.051 Uiso 1 1 calc R . .
C8 C 0.1807(4) 0.7850(5) 0.6762(8) 0.0410(18) Uani 1 1 d . . .
C9 C 0.1392(5) 0.8227(6) 0.7626(7) 0.0543(17) Uani 1 1 d . . .
H9 H 0.1130 0.7717 0.8081 0.065 Uiso 1 1 calc R . .
C10 C 0.1342(6) 0.9381(7) 0.7864(8) 0.072(2) Uani 1 1 d . . .
H10 H 0.1041 0.9649 0.8457 0.087 Uiso 1 1 calc R . .
C11 C 0.1749(5) 1.0103(6) 0.7196(9) 0.068(2) Uani 1 1 d . . .
H11 H 0.1745 1.0872 0.7363 0.081 Uiso 1 1 calc R . .
C12 C 0.2147(5) 0.9723(6) 0.6317(8) 0.061(2) Uani 1 1 d . . .
H12 H 0.2392 1.0241 0.5849 0.073 Uiso 1 1 calc R . .
C13 C 0.2216(4) 0.8573(6) 0.6062(7) 0.0508(17) Uani 1 1 d . . .
C14 C 0.2683(5) 0.8163(7) 0.5111(8) 0.073(2) Uani 1 1 d . . .
H14A H 0.2850 0.8792 0.4654 0.109 Uiso 1 1 calc R . .
H14B H 0.2324 0.7670 0.4517 0.109 Uiso 1 1 calc R . .
H14C H 0.3180 0.7761 0.5540 0.109 Uiso 1 1 calc R . .
C15 C 0.4419(5) 0.3143(7) 0.8934(8) 0.068(2) Uani 1 1 d . . .
H15 H 0.4613 0.2413 0.8864 0.081 Uiso 1 1 calc R . .
C16 C 0.4823(5) 0.3785(7) 0.9887(9) 0.069(2) Uani 1 1 d . . .
H16 H 0.5309 0.3527 1.0449 0.083 Uiso 1 1 calc R . .
C17 C 0.4501(5) 0.4858(7) 1.0025(7) 0.064(2) Uani 1 1 d . . .
H17 H 0.4750 0.5304 1.0722 0.077 Uiso 1 1 calc R . .
C18 C 0.3836(5) 0.5249(6) 0.9162(7) 0.0567(18) Uani 1 1 d . . .
H18 H 0.3646 0.5977 0.9262 0.068 Uiso 1 1 calc R . .
C19 C -0.0838(5) 0.6114(7) 0.4799(9) 0.070(2) Uani 1 1 d . . .
H19A H -0.0908 0.5669 0.5533 0.084 Uiso 1 1 calc R . .
H19B H -0.1337 0.6588 0.4553 0.084 Uiso 1 1 calc R . .
C20 C -0.0794(5) 0.5337(7) 0.3711(10) 0.072(2) Uani 1 1 d . . .
H20A H -0.1132 0.4671 0.3775 0.086 Uiso 1 1 calc R . .
H20B H -0.1037 0.5709 0.2907 0.086 Uiso 1 1 calc R . .
C21 C 0.0088(5) 0.4993(6) 0.3704(7) 0.0514(17) Uani 1 1 d . . .
H21 H 0.0302 0.4361 0.4180 0.062 Uiso 1 1 d R . .
C22 C 0.0603(5) 0.5536(6) 0.3048(7) 0.0518(17) Uani 1 1 d . . .
H22 H 0.1145 0.5241 0.3100 0.062 Uiso 1 1 d R . .
C23 C 0.0371(5) 0.6570(6) 0.2243(7) 0.064(2) Uani 1 1 d . . .
H23A H -0.0039 0.6374 0.1468 0.077 Uiso 1 1 calc R . .
H23B H 0.0874 0.6866 0.1994 0.077 Uiso 1 1 calc R . .
C24 C 0.0001(6) 0.7458(7) 0.2964(9) 0.064(2) Uani 1 1 d . . .
H24A H 0.0123 0.8192 0.2647 0.076 Uiso 1 1 calc R . .
H24B H -0.0613 0.7369 0.2784 0.076 Uiso 1 1 calc R . .
C25 C 0.0319(4) 0.7432(5) 0.4356(7) 0.0493(17) Uani 1 1 d . . .
H25 H 0.0815 0.7828 0.4695 0.059 Uiso 1 1 d R . .
C26 C -0.0067(4) 0.6854(6) 0.5192(7) 0.0525(17) Uani 1 1 d . . .
H26 H 0.0163 0.6928 0.6066 0.063 Uiso 1 1 d R . .

loop_
_atom_site_aniso_label
_atom_site_aniso_U_11
_atom_site_aniso_U_22
_atom_site_aniso_U_33
_atom_site_aniso_U_23
_atom_site_aniso_U_13
_atom_site_aniso_U_12
Rh 0.0415(2) 0.02898(19) 0.0453(2) -0.0014(4) 0.00836(15) 0.0007(4)
O 0.056(3) 0.037(2) 0.063(3) -0.002(2) 0.005(2) 0.008(2)
N 0.049(3) 0.025(3) 0.053(3) -0.003(2) 0.011(3) -0.001(2)
C1 0.056(4) 0.035(4) 0.051(4) 0.004(3) 0.015(3) 0.004(3)
C2 0.071(5) 0.038(4) 0.057(4) -0.008(3) 0.019(4) 0.004(3)
C3 0.069(5) 0.040(4) 0.064(5) 0.005(3) 0.020(4) 0.017(3)
C4 0.052(4) 0.046(4) 0.058(4) 0.011(3) 0.021(3) 0.006(3)
C5 0.044(4) 0.046(4) 0.048(4) 0.012(3) 0.013(3) 0.005(3)
C6 0.047(4) 0.031(3) 0.050(4) 0.006(3) 0.018(3) 0.003(3)
C7 0.038(3) 0.034(3) 0.053(4) -0.002(3) 0.005(3) 0.004(3)
C8 0.038(4) 0.025(4) 0.058(5) 0.002(3) 0.007(3) -0.002(3)
C9 0.063(4) 0.039(4) 0.057(4) -0.008(3) 0.005(3) 0.002(3)
C10 0.087(6) 0.052(5) 0.072(6) -0.017(4) 0.005(5) 0.014(4)
C11 0.073(5) 0.030(4) 0.090(6) -0.011(4) -0.004(5) -0.002(4)
C12 0.059(5) 0.042(4) 0.075(5) 0.006(4) -0.004(4) -0.009(3)
C13 0.051(4) 0.034(3) 0.065(5) 0.004(3) 0.009(3) 0.000(3)
C14 0.074(5) 0.062(5) 0.089(6) 0.008(4) 0.033(5) -0.011(4)
C15 0.080(6) 0.057(5) 0.070(5) 0.020(4) 0.023(5) 0.025(4)
C16 0.061(5) 0.070(5) 0.070(5) 0.023(4) 0.001(4) 0.009(4)
C17 0.063(5) 0.065(5) 0.056(5) 0.015(4) -0.006(4) 0.008(4)
C18 0.065(5) 0.047(4) 0.055(4) 0.000(3) 0.005(4) 0.002(3)
C19 0.054(5) 0.076(6) 0.084(6) -0.006(5) 0.025(4) 0.000(4)
C20 0.046(4) 0.067(5) 0.103(7) -0.009(5) 0.015(4) -0.017(4)
C21 0.059(4) 0.034(4) 0.057(5) -0.007(3) 0.003(3) -0.006(3)
C22 0.058(4) 0.046(4) 0.050(4) -0.010(3) 0.009(3) 0.006(3)
C23 0.081(5) 0.060(5) 0.051(4) 0.004(4) 0.016(4) 0.006(4)
C24 0.083(7) 0.043(5) 0.065(6) 0.006(4) 0.014(5) 0.009(5)
C25 0.054(4) 0.033(3) 0.056(4) -0.002(3) 0.001(3) 0.007(3)
C26 0.045(4) 0.054(4) 0.060(4) -0.012(3) 0.015(3) 0.006(3)

loop_
_atom_type_symbol
_atom_type_description
_atom_type_scat_dispersion_real
_atom_type_scat_dispersion_imag
_atom_type_scat_source
C C 0.0033 0.0016 'International Tables Vol C Tables 4.2.6.8 and 6.1.1.4'
H H 0.0000 0.0000 'International Tables Vol C Tables 4.2.6.8 and 6.1.1.4'
N N 0.0061 0.0033 'International Tables Vol C Tables 4.2.6.8 and 6.1.1.4'
O O 0.0106 0.0060 'International Tables Vol C Tables 4.2.6.8 and 6.1.1.4'
Rh Rh -1.1178 0.9187 'International Tables Vol C Tables 4.2.6.8 and 6.1.1.4'

loop_
_geom_angle_atom_site_label_1
_geom_angle_atom_site_label_2
_geom_angle_atom_site_label_3
_geom_angle
_geom_angle_site_symmetry_1
_geom_angle_site_symmetry_3
_geom_angle_publ_flag
O Rh N 88.52(19) . . ?
O Rh C22 89.0(2) . . ?
N Rh C22 153.2(3) . . ?
O Rh C26 151.8(2) . . ?
N Rh C26 96.9(2) . . ?
C22 Rh C26 97.9(3) . . ?
O Rh C25 168.1(2) . . ?
N Rh C25 96.8(2) . . ?
C22 Rh C25 81.5(3) . . ?
C26 Rh C25 38.2(3) . . ?
O Rh C21 87.0(2) . . ?
N Rh C21 168.1(2) . . ?
C22 Rh C21 37.7(3) . . ?
C26 Rh C21 82.2(3) . . ?
C25 Rh C21 89.8(3) . . ?
C1 O Rh 128.7(4) . . ?
C7 N C8 113.4(5) . . ?
C7 N Rh 125.0(4) . . ?
C8 N Rh 121.3(4) . . ?
O C1 C6 125.6(6) . . ?
O C1 C2 116.3(6) . . ?
C6 C1 C2 118.0(6) . . ?
C3 C2 C1 121.4(7) . . ?
C3 C2 H2 119.3 . . ?
C1 C2 H2 119.3 . . ?
C2 C3 C4 122.8(7) . . ?
C2 C3 H3 118.6 . . ?
C4 C3 H3 118.6 . . ?
C15 C4 C3 121.7(7) . . ?
C15 C4 C5 120.0(7) . . ?
C3 C4 C5 118.3(6) . . ?
C4 C5 C18 115.5(6) . . ?
C4 C5 C6 119.8(6) . . ?
C18 C5 C6 124.7(6) . . ?
C1 C6 C7 122.6(6) . . ?
C1 C6 C5 119.6(6) . . ?
C7 C6 C5 117.7(6) . . ?
N C7 C6 128.2(6) . . ?
N C7 H7 115.9 . . ?
C6 C7 H7 115.9 . . ?
C9 C8 C13 122.1(6) . . ?
C9 C8 N 120.6(7) . . ?
C13 C8 N 117.3(7) . . ?
C8 C9 C10 120.9(8) . . ?
C8 C9 H9 119.6 . . ?
C10 C9 H9 119.6 . . ?
C11 C10 C9 117.9(8) . . ?
C11 C10 H10 121.1 . . ?
C9 C10 H10 121.1 . . ?
C12 C11 C10 120.9(7) . . ?
C12 C11 H11 119.5 . . ?
C10 C11 H11 119.5 . . ?
C11 C12 C13 122.7(7) . . ?
C11 C12 H12 118.7 . . ?
C13 C12 H12 118.7 . . ?
C8 C13 C12 115.5(7) . . ?
C8 C13 C14 122.5(6) . . ?
C12 C13 C14 122.0(7) . . ?
C13 C14 H14A 109.5 . . ?
C13 C14 H14B 109.5 . . ?
H14A C14 H14B 109.5 . . ?
C13 C14 H14C 109.5 . . ?
H14A C14 H14C 109.5 . . ?
H14B C14 H14C 109.5 . . ?
C16 C15 C4 122.8(7) . . ?
C16 C15 H15 118.6 . . ?
C4 C15 H15 118.6 . . ?
C15 C16 C17 118.2(7) . . ?
C15 C16 H16 120.9 . . ?
C17 C16 H16 120.9 . . ?
C18 C17 C16 120.4(8) . . ?
C18 C17 H17 119.8 . . ?
C16 C17 H17 119.8 . . ?
C17 C18 C5 122.9(7) . . ?
C17 C18 H18 118.5 . . ?
C5 C18 H18 118.5 . . ?
C20 C19 C26 113.8(6) . . ?
C20 C19 H19A 108.8 . . ?
C26 C19 H19A 108.8 . . ?
C20 C19 H19B 108.8 . . ?
C26 C19 H19B 108.8 . . ?
H19A C19 H19B 107.7 . . ?
C21 C20 C19 112.3(7) . . ?
C21 C20 H20A 109.2 . . ?
C19 C20 H20A 109.2 . . ?
C21 C20 H20B 109.2 . . ?
C19 C20 H20B 109.2 . . ?
H20A C20 H20B 107.9 . . ?
C22 C21 C20 124.4(7) . . ?
C22 C21 Rh 69.9(4) . . ?
C20 C21 Rh 112.9(5) . . ?
C22 C21 H21 117.9 . . ?
C20 C21 H21 117.7 . . ?
Rh C21 H21 87.4 . . ?
C21 C22 C23 125.4(7) . . ?
C21 C22 Rh 72.4(4) . . ?
C23 C22 Rh 111.1(5) . . ?
C21 C22 H22 117.3 . . ?
C23 C22 H22 117.3 . . ?
Rh C22 H22 86.5 . . ?
C22 C23 C24 111.1(6) . . ?
C22 C23 H23A 109.4 . . ?
C24 C23 H23A 109.4 . . ?
C22 C23 H23B 109.4 . . ?
C24 C23 H23B 109.4 . . ?
H23A C23 H23B 108.0 . . ?
C25 C24 C23 114.4(7) . . ?
C25 C24 H24A 108.7 . . ?
C23 C24 H24A 108.7 . . ?
C25 C24 H24B 108.7 . . ?
C23 C24 H24B 108.7 . . ?
H24A C24 H24B 107.6 . . ?
C26 C25 C24 124.1(7) . . ?
C26 C25 Rh 70.0(4) . . ?
C24 C25 Rh 112.7(5) . . ?
C26 C25 H25 118.0 . . ?
C24 C25 H25 118.0 . . ?
Rh C25 H25 87.1 . . ?
C25 C26 C19 124.8(7) . . ?
C25 C26 Rh 71.8(4) . . ?
C19 C26 Rh 108.8(5) . . ?
C25 C26 H26 117.6 . . ?
C19 C26 H26 117.7 . . ?
Rh C26 H26 89.6 . . ?

loop_
_geom_bond_atom_site_label_1
_geom_bond_atom_site_label_2
_geom_bond_distance
_geom_bond_site_symmetry_2
_geom_bond_publ_flag
Rh O 2.033(5) . ?
Rh N 2.053(5) . ?
Rh C22 2.106(7) . ?
Rh C26 2.107(6) . ?
Rh C25 2.131(6) . ?
Rh C21 2.138(7) . ?
O C1 1.278(8) . ?
N C7 1.309(8) . ?
N C8 1.467(8) . ?
C1 C6 1.407(9) . ?
C1 C2 1.444(9) . ?
C2 C3 1.335(10) . ?
C2 H2 0.9400 . ?
C3 C4 1.406(10) . ?
C3 H3 0.9400 . ?
C4 C15 1.401(10) . ?
C4 C5 1.414(10) . ?
C5 C18 1.418(10) . ?
C5 C6 1.452(9) . ?
C6 C7 1.415(8) . ?
C7 H7 0.9400 . ?
C8 C9 1.338(11) . ?
C8 C13 1.406(10) . ?
C9 C10 1.413(10) . ?
C9 H9 0.9400 . ?
C10 C11 1.381(12) . ?
C10 H10 0.9400 . ?
C11 C12 1.336(11) . ?
C11 H11 0.9400 . ?
C12 C13 1.416(10) . ?
C12 H12 0.9400 . ?
C13 C14 1.482(11) . ?
C14 H14A 0.9700 . ?
C14 H14B 0.9700 . ?
C14 H14C 0.9700 . ?
C15 C16 1.338(12) . ?
C15 H15 0.9400 . ?
C16 C17 1.409(11) . ?
C16 H16 0.9400 . ?
C17 C18 1.351(9) . ?
C17 H17 0.9400 . ?
C18 H18 0.9400 . ?
C19 C20 1.510(12) . ?
C19 C26 1.520(10) . ?
C19 H19A 0.9800 . ?
C19 H19B 0.9800 . ?
C20 C21 1.492(10) . ?
C20 H20A 0.9800 . ?
C20 H20B 0.9800 . ?
C21 C22 1.370(10) . ?
C21 H21 0.9400 . ?
C22 C23 1.514(10) . ?
C22 H22 0.9400 . ?
C23 C24 1.516(12) . ?
C23 H23A 0.9800 . ?
C23 H23B 0.9800 . ?
C24 C25 1.478(11) . ?
C24 H24A 0.9800 . ?
C24 H24B 0.9800 . ?
C25 C26 1.388(10) . ?
C25 H25 0.9400 . ?
C26 H26 0.9399 . ?
